data_7153230
loop_
_publ_author_name
'Vo\^ute, Nicholas'
'Philp, Douglas'
'Slawin, Alexandra M. Z.'
'Westwood, Nicholas J.'

_publ_section_title
;
 Studies on the Claisen rearrangements in the indolo[2,3-b]quinoline
 system.
;
_journal_issue 2
_journal_name_full 'Organic &amp; biomolecular chemistry'
_journal_page_first 442
_journal_page_last 450
_journal_paper_doi 10.1039/b915677a
_journal_volume 8
_journal_year 2010
_chemical_formula_moiety 'C19 H16 N2 O'
_chemical_formula_sum 'C19 H16 N2 O'
_chemical_formula_weight 288.34
_chemical_name_systematic
;
?
;
_space_group_IT_number 2
_symmetry_cell_setting triclinic
_symmetry_space_group_name_Hall '-P 1'
_symmetry_space_group_name_H-M 'P -1'
_atom_sites_solution_hydrogens geom
_atom_sites_solution_primary direct
_atom_sites_solution_secondary difmap
_audit_creation_method SHELXL-97
_cell_angle_alpha 69.857(9)
_cell_angle_beta 76.385(9)
_cell_angle_gamma 75.170(11)
_cell_formula_units_Z 4
_cell_length_a 9.803(2)
_cell_length_b 11.370(3)
_cell_length_c 14.533(3)
_cell_measurement_reflns_used 5898
_cell_measurement_temperature 93(2)
_cell_measurement_theta_max 27.58
_cell_measurement_theta_min 1.50
_cell_volume 1450.6(6)
_computing_cell_refinement 'CrystalClear (Rigaku Corp., 2004)'
_computing_data_collection 'CrystalClear (Rigaku Corp., 2004)'
_computing_data_reduction 'CrystalClear (Rigaku Corp., 2004)'
_computing_molecular_graphics 'Bruker SHELXTL'
_computing_publication_material 'Bruker SHELXTL'
_computing_structure_refinement 'SHELXL-97 (Sheldrick, 1997)'
_computing_structure_solution 'SHELXS-97 (Sheldrick, 1990)'
_diffrn_ambient_temperature 93(2)
_diffrn_measured_fraction_theta_full 0.917
_diffrn_measured_fraction_theta_max 0.897
_diffrn_measurement_device_type ccd
_diffrn_measurement_method '\w and \f scans'
_diffrn_radiation_monochromator confocal
_diffrn_radiation_source 'rotating anode'
_diffrn_radiation_type MoK\a
_diffrn_radiation_wavelength 0.71073
_diffrn_reflns_av_R_equivalents 0.0517
_diffrn_reflns_av_sigmaI/netI 0.0435
_diffrn_reflns_limit_h_max 11
_diffrn_reflns_limit_h_min -11
_diffrn_reflns_limit_k_max 13
_diffrn_reflns_limit_k_min -7
_diffrn_reflns_limit_l_max 17
_diffrn_reflns_limit_l_min -17
_diffrn_reflns_number 8213
_diffrn_reflns_theta_full 25.00
_diffrn_reflns_theta_max 25.34
_diffrn_reflns_theta_min 3.03
_exptl_absorpt_coefficient_mu 0.083
_exptl_absorpt_correction_T_max 1.0000
_exptl_absorpt_correction_T_min 0.9123
_exptl_absorpt_correction_type multi-scan
_exptl_absorpt_process_details 'Jacobson, R. (1998) Private communication'
_exptl_crystal_colour yellow
_exptl_crystal_density_diffrn 1.320
_exptl_crystal_density_method 'not measured'
_exptl_crystal_description prism
_exptl_crystal_F_000 608
_exptl_crystal_size_max 0.20
_exptl_crystal_size_mid 0.15
_exptl_crystal_size_min 0.15
_refine_diff_density_max 0.275
_refine_diff_density_min -0.327
_refine_diff_density_rms 0.070
_refine_ls_extinction_method none
_refine_ls_goodness_of_fit_ref 1.069
_refine_ls_hydrogen_treatment constr
_refine_ls_matrix_type full
_refine_ls_number_parameters 400
_refine_ls_number_reflns 4769
_refine_ls_number_restraints 0
_refine_ls_restrained_S_all 1.069
_refine_ls_R_factor_all 0.0866
_refine_ls_R_factor_gt 0.0663
_refine_ls_shift/su_max 0.001
_refine_ls_shift/su_mean 0.000
_refine_ls_structure_factor_coef Fsqd
_refine_ls_weighting_details 'calc w=1/[\s^2^(Fo^2^)+(0.0805P)^2^+1.8225P] where P=(Fo^2^+2Fc^2^)/3'
_refine_ls_weighting_scheme calc
_refine_ls_wR_factor_gt 0.1555
_refine_ls_wR_factor_ref 0.1717
_reflns_number_gt 3810
_reflns_number_total 4769
_reflns_threshold_expression >2sigma(I)
_cod_data_source_file b915677a.txt
_cod_data_source_block 7
_cod_depositor_comments
;
The following automatic conversions were performed:

'_symmetry_cell_setting' value 'Triclinic' changed to 'triclinic'
according to /home/saulius/struct/CIF-dictionaries/cif_core.dic
dictionary named 'cif_core.dic' version 2.4.2 from 2011-04-26.

Automatic conversion script
Id: cif_fix_values 1891 2012-01-12 08:04:46Z andrius 
;
_cod_original_cell_volume 1450.7(6)
_cod_original_sg_symbol_H-M P-1
_cod_database_code 7153230

loop_
_symmetry_equiv_pos_as_xyz
'x, y, z'
'-x, -y, -z'

loop_
_atom_site_label
_atom_site_type_symbol
_atom_site_fract_x
_atom_site_fract_y
_atom_site_fract_z
_atom_site_U_iso_or_equiv
_atom_site_adp_type
_atom_site_occupancy
_atom_site_symmetry_multiplicity
_atom_site_calc_flag
_atom_site_refinement_flags
C1A C 0.4630(3) 0.4618(3) 0.6331(2) 0.0208(6) Uani 1 1 d .
C1 C 0.4486(3) 0.3334(3) 0.6646(2) 0.0251(7) Uani 1 1 d .
H1A H 0.5317 0.2685 0.6640 0.030 Uiso 1 1 calc R
C2 C 0.3156(3) 0.3001(3) 0.6963(2) 0.0272(7) Uani 1 1 d .
H2A H 0.3072 0.2129 0.7181 0.033 Uiso 1 1 calc R
C3 C 0.1940(3) 0.3957(3) 0.6960(2) 0.0268(7) Uani 1 1 d .
H3A H 0.1022 0.3732 0.7173 0.032 Uiso 1 1 calc R
C4 C 0.2044(3) 0.5234(3) 0.6651(2) 0.0238(6) Uani 1 1 d .
H4A H 0.1203 0.5874 0.6655 0.029 Uiso 1 1 calc R
C4A C 0.3391(3) 0.5579(3) 0.63325(19) 0.0201(6) Uani 1 1 d .
N5 N 0.3477(2) 0.6892(2) 0.59712(16) 0.0188(5) Uani 1 1 d .
C5 C 0.2218(3) 0.7859(3) 0.5664(2) 0.0231(6) Uani 1 1 d .
H5A H 0.2511 0.8677 0.5283 0.035 Uiso 1 1 calc R
H5B H 0.1526 0.7956 0.6254 0.035 Uiso 1 1 calc R
H5C H 0.1777 0.7590 0.5250 0.035 Uiso 1 1 calc R
C5A C 0.4795(3) 0.7219(3) 0.56525(19) 0.0177(6) Uani 1 1 d .
N6 N 0.5031(2) 0.8332(2) 0.50758(16) 0.0191(5) Uani 1 1 d .
C6A C 0.6547(3) 0.8196(3) 0.48593(19) 0.0188(6) Uani 1 1 d .
C7 C 0.7305(3) 0.9120(3) 0.4206(2) 0.0217(6) Uani 1 1 d .
H7A H 0.6828 0.9962 0.3909 0.026 Uiso 1 1 calc R
C8 C 0.8792(3) 0.8768(3) 0.4002(2) 0.0232(6) Uani 1 1 d .
H8A H 0.9336 0.9379 0.3558 0.028 Uiso 1 1 calc R
C9 C 0.9488(3) 0.7531(3) 0.4442(2) 0.0238(7) Uani 1 1 d .
H9A H 1.0497 0.7306 0.4276 0.029 Uiso 1 1 calc R
C10 C 0.8731(3) 0.6621(3) 0.5119(2) 0.0213(6) Uani 1 1 d .
H10A H 0.9213 0.5790 0.5435 0.026 Uiso 1 1 calc R
C10B C 0.6110(3) 0.6264(3) 0.59967(19) 0.0181(6) Uani 1 1 d .
C10A C 0.7254(3) 0.6963(3) 0.53206(19) 0.0196(6) Uani 1 1 d .
C11 C 0.6075(3) 0.4933(3) 0.60047(19) 0.0207(6) Uani 1 1 d .
O11 O 0.7151(2) 0.4173(2) 0.58181(15) 0.0263(5) Uani 1 1 d .
C12 C 0.6074(3) 0.6177(3) 0.71113(19) 0.0204(6) Uani 1 1 d .
H12A H 0.6060 0.7036 0.7142 0.025 Uiso 1 1 calc R
H12B H 0.5179 0.5907 0.7515 0.025 Uiso 1 1 calc R
C13 C 0.7313(3) 0.5271(3) 0.7551(2) 0.0224(6) Uani 1 1 d .
H13A H 0.7409 0.4394 0.7616 0.027 Uiso 1 1 calc R
C14 C 0.8284(3) 0.5593(3) 0.7856(2) 0.0304(7) Uani 1 1 d .
H14A H 0.8224 0.6461 0.7803 0.037 Uiso 1 1 calc R
H14B H 0.9046 0.4959 0.8129 0.037 Uiso 1 1 calc R
C21A C 1.0124(3) 0.8391(3) 1.05828(19) 0.0202(6) Uani 1 1 d .
C21 C 1.0218(3) 0.8606(3) 1.1464(2) 0.0217(6) Uani 1 1 d .
H21A H 0.9367 0.8889 1.1865 0.026 Uiso 1 1 calc R
C22 C 1.1520(3) 0.8415(3) 1.1757(2) 0.0244(7) Uani 1 1 d .
H22A H 1.1564 0.8544 1.2361 0.029 Uiso 1 1 calc R
C23 C 1.2765(3) 0.8031(3) 1.1157(2) 0.0250(7) Uani 1 1 d .
H23A H 1.3665 0.7918 1.1346 0.030 Uiso 1 1 calc R
C24 C 1.2713(3) 0.7812(3) 1.0288(2) 0.0230(6) Uani 1 1 d .
H24A H 1.3576 0.7543 0.9891 0.028 Uiso 1 1 calc R
C24A C 1.1403(3) 0.7981(3) 0.9989(2) 0.0203(6) Uani 1 1 d .
N25 N 1.1362(2) 0.7800(2) 0.90802(16) 0.0209(5) Uani 1 1 d .
C25 C 1.2684(3) 0.7660(3) 0.8362(2) 0.0286(7) Uani 1 1 d .
H25A H 1.2485 0.7451 0.7813 0.043 Uiso 1 1 calc R
H25B H 1.3407 0.6974 0.8693 0.043 Uiso 1 1 calc R
H25C H 1.3040 0.8463 0.8104 0.043 Uiso 1 1 calc R
C25A C 1.0086(3) 0.8116(3) 0.8747(2) 0.0192(6) Uani 1 1 d .
N26 N 0.9942(2) 0.8422(2) 0.78233(16) 0.0202(5) Uani 1 1 d .
C26A C 0.8445(3) 0.8798(3) 0.78146(19) 0.0196(6) Uani 1 1 d .
C27 C 0.7783(3) 0.9285(3) 0.6983(2) 0.0247(7) Uani 1 1 d .
H27A H 0.8325 0.9325 0.6342 0.030 Uiso 1 1 calc R
C28 C 0.6310(3) 0.9714(3) 0.7103(2) 0.0258(7) Uani 1 1 d .
H28A H 0.5840 1.0058 0.6539 0.031 Uiso 1 1 calc R
C29 C 0.5514(3) 0.9644(3) 0.8052(2) 0.0263(7) Uani 1 1 d .
H29A H 0.4512 0.9959 0.8123 0.032 Uiso 1 1 calc R
C30 C 0.6179(3) 0.9117(3) 0.8894(2) 0.0222(6) Uani 1 1 d .
H30A H 0.5633 0.9044 0.9538 0.027 Uiso 1 1 calc R
C30B C 0.8700(3) 0.8074(3) 0.94871(19) 0.0184(6) Uani 1 1 d .
C30A C 0.7643(3) 0.8702(3) 0.87736(19) 0.0195(6) Uani 1 1 d .
C31 C 0.8701(3) 0.8636(3) 1.02976(19) 0.0198(6) Uani 1 1 d .
O31 O 0.7607(2) 0.91595(19) 1.07144(14) 0.0242(5) Uani 1 1 d .
C32 C 0.8614(3) 0.6618(3) 1.0012(2) 0.0215(6) Uani 1 1 d .
H32A H 0.8837 0.6179 0.9498 0.026 Uiso 1 1 calc R
H32B H 0.9353 0.6224 1.0448 0.026 Uiso 1 1 calc R
C33 C 0.7184(3) 0.6407(3) 1.0620(2) 0.0240(7) Uani 1 1 d .
H33A H 0.6858 0.6729 1.1172 0.029 Uiso 1 1 calc R
C34 C 0.6354(3) 0.5801(3) 1.0431(2) 0.0298(7) Uani 1 1 d .
H34A H 0.6652 0.5469 0.9884 0.036 Uiso 1 1 calc R
H34B H 0.5457 0.5697 1.0843 0.036 Uiso 1 1 calc R

loop_
_atom_site_aniso_label
_atom_site_aniso_U_11
_atom_site_aniso_U_22
_atom_site_aniso_U_33
_atom_site_aniso_U_23
_atom_site_aniso_U_13
_atom_site_aniso_U_12
C1A 0.0251(15) 0.0233(16) 0.0157(13) -0.0079(11) -0.0001(11) -0.0080(12)
C1 0.0333(17) 0.0259(17) 0.0192(14) -0.0102(12) -0.0014(13) -0.0088(13)
C2 0.0377(18) 0.0284(17) 0.0186(14) -0.0061(12) -0.0017(13) -0.0156(14)
C3 0.0275(16) 0.0367(18) 0.0205(14) -0.0090(13) 0.0018(12) -0.0185(14)
C4 0.0221(15) 0.0324(17) 0.0198(14) -0.0109(12) 0.0006(12) -0.0097(13)
C4A 0.0226(15) 0.0261(16) 0.0132(12) -0.0066(11) 0.0003(11) -0.0093(12)
N5 0.0143(11) 0.0206(13) 0.0210(12) -0.0071(10) 0.0004(9) -0.0044(9)
C5 0.0170(14) 0.0295(17) 0.0229(14) -0.0068(12) -0.0042(12) -0.0051(12)
C5A 0.0187(14) 0.0228(15) 0.0135(12) -0.0074(11) -0.0015(11) -0.0056(11)
N6 0.0171(12) 0.0227(13) 0.0184(11) -0.0071(10) -0.0003(9) -0.0065(10)
C6A 0.0180(14) 0.0230(15) 0.0173(13) -0.0086(11) -0.0016(11) -0.0050(11)
C7 0.0237(15) 0.0256(16) 0.0191(13) -0.0072(12) -0.0022(12) -0.0110(12)
C8 0.0222(15) 0.0290(17) 0.0206(14) -0.0087(12) 0.0026(12) -0.0127(13)
C9 0.0160(14) 0.0409(19) 0.0212(14) -0.0161(13) 0.0010(11) -0.0118(13)
C10 0.0193(14) 0.0301(17) 0.0187(13) -0.0125(12) -0.0023(11) -0.0054(12)
C10B 0.0169(14) 0.0227(15) 0.0153(13) -0.0051(11) -0.0027(11) -0.0059(11)
C10A 0.0206(14) 0.0271(16) 0.0148(13) -0.0101(11) -0.0005(11) -0.0079(12)
C11 0.0251(16) 0.0244(16) 0.0139(13) -0.0062(11) -0.0035(11) -0.0061(13)
O11 0.0249(11) 0.0278(12) 0.0264(11) -0.0121(9) -0.0017(9) -0.0022(9)
C12 0.0202(14) 0.0242(16) 0.0183(13) -0.0066(11) 0.0002(11) -0.0093(12)
C13 0.0280(16) 0.0212(15) 0.0178(13) -0.0054(11) -0.0036(12) -0.0054(12)
C14 0.0301(17) 0.0340(19) 0.0272(16) -0.0069(13) -0.0092(13) -0.0052(14)
C21A 0.0231(15) 0.0203(15) 0.0158(13) -0.0021(11) 0.0006(11) -0.0099(12)
C21 0.0264(15) 0.0204(15) 0.0179(13) -0.0020(11) -0.0011(12) -0.0113(12)
C22 0.0320(17) 0.0263(17) 0.0190(14) -0.0050(12) -0.0046(12) -0.0146(13)
C23 0.0253(16) 0.0232(16) 0.0271(15) -0.0026(12) -0.0057(13) -0.0110(13)
C24 0.0224(15) 0.0234(16) 0.0210(14) -0.0029(12) -0.0004(12) -0.0086(12)
C24A 0.0229(15) 0.0183(15) 0.0186(13) -0.0032(11) -0.0008(11) -0.0078(11)
N25 0.0171(12) 0.0282(14) 0.0183(11) -0.0087(10) 0.0010(9) -0.0069(10)
C25 0.0195(15) 0.043(2) 0.0241(15) -0.0157(14) 0.0035(12) -0.0067(14)
C25A 0.0187(14) 0.0191(15) 0.0192(13) -0.0054(11) 0.0010(11) -0.0068(11)
N26 0.0206(12) 0.0204(13) 0.0182(11) -0.0043(9) -0.0003(9) -0.0062(10)
C26A 0.0225(14) 0.0180(14) 0.0179(13) -0.0040(11) 0.0005(11) -0.0090(11)
C27 0.0288(16) 0.0265(17) 0.0183(14) -0.0036(12) 0.0000(12) -0.0127(13)
C28 0.0279(16) 0.0269(17) 0.0231(15) -0.0007(12) -0.0110(13) -0.0093(13)
C29 0.0219(15) 0.0263(17) 0.0310(16) -0.0067(13) -0.0038(13) -0.0087(13)
C30 0.0223(15) 0.0223(15) 0.0214(14) -0.0055(12) 0.0013(12) -0.0095(12)
C30B 0.0183(14) 0.0208(15) 0.0142(12) -0.0018(11) -0.0004(11) -0.0074(11)
C30A 0.0234(15) 0.0181(15) 0.0169(13) -0.0037(11) 0.0013(11) -0.0102(12)
C31 0.0214(15) 0.0204(15) 0.0154(13) -0.0013(11) 0.0016(11) -0.0099(12)
O31 0.0219(11) 0.0282(12) 0.0207(10) -0.0088(9) 0.0037(8) -0.0065(9)
C32 0.0250(15) 0.0201(15) 0.0191(13) -0.0045(11) -0.0029(12) -0.0069(12)
C33 0.0304(16) 0.0228(16) 0.0174(13) -0.0026(12) 0.0009(12) -0.0118(13)
C34 0.0295(17) 0.0317(18) 0.0262(16) -0.0053(13) 0.0032(13) -0.0142(14)

loop_
_atom_type_symbol
_atom_type_description
_atom_type_scat_dispersion_real
_atom_type_scat_dispersion_imag
_atom_type_scat_source
C C 0.0033 0.0016 'International Tables Vol C Tables 4.2.6.8 and 6.1.1.4'
H H 0.0000 0.0000 'International Tables Vol C Tables 4.2.6.8 and 6.1.1.4'
N N 0.0061 0.0033 'International Tables Vol C Tables 4.2.6.8 and 6.1.1.4'
O O 0.0106 0.0060 'International Tables Vol C Tables 4.2.6.8 and 6.1.1.4'

loop_
_geom_angle_atom_site_label_1
_geom_angle_atom_site_label_2
_geom_angle_atom_site_label_3
_geom_angle
C1 C1A C4A 119.2(3)
C1 C1A C11 119.3(3)
C4A C1A C11 121.4(3)
C2 C1 C1A 121.1(3)
C2 C1 H1A 119.4
C1A C1 H1A 119.4
C1 C2 C3 119.2(3)
C1 C2 H2A 120.4
C3 C2 H2A 120.4
C4 C3 C2 121.1(3)
C4 C3 H3A 119.4
C2 C3 H3A 119.4
C3 C4 C4A 119.9(3)
C3 C4 H4A 120.0
C4A C4 H4A 120.0
C4 C4A C1A 119.4(3)
C4 C4A N5 119.2(3)
C1A C4A N5 121.3(2)
C5A N5 C4A 118.8(2)
C5A N5 C5 118.8(2)
C4A N5 C5 119.9(2)
N5 C5 H5A 109.5
N5 C5 H5B 109.5
H5A C5 H5B 109.5
N5 C5 H5C 109.5
H5A C5 H5C 109.5
H5B C5 H5C 109.5
N6 C5A N5 124.6(3)
N6 C5A C10B 115.2(2)
N5 C5A C10B 120.2(2)
C5A N6 C6A 105.1(2)
C7 C6A C10A 121.2(3)
C7 C6A N6 125.9(3)
C10A C6A N6 112.8(2)
C6A C7 C8 117.8(3)
C6A C7 H7A 121.1
C8 C7 H7A 121.1
C9 C8 C7 120.9(3)
C9 C8 H8A 119.6
C7 C8 H8A 119.6
C10 C9 C8 121.2(3)
C10 C9 H9A 119.4
C8 C9 H9A 119.4
C10A C10 C9 118.1(3)
C10A C10 H10A 120.9
C9 C10 H10A 120.9
C10A C10B C5A 99.6(2)
C10A C10B C11 120.8(2)
C5A C10B C11 111.6(2)
C10A C10B C12 110.5(2)
C5A C10B C12 107.3(2)
C11 C10B C12 106.3(2)
C10 C10A C6A 120.8(3)
C10 C10A C10B 133.2(3)
C6A C10A C10B 106.0(2)
O11 C11 C1A 123.5(3)
O11 C11 C10B 123.0(3)
C1A C11 C10B 113.4(2)
C13 C12 C10B 113.4(2)
C13 C12 H12A 108.9
C10B C12 H12A 108.9
C13 C12 H12B 108.9
C10B C12 H12B 108.9
H12A C12 H12B 107.7
C14 C13 C12 124.9(3)
C14 C13 H13A 117.6
C12 C13 H13A 117.6
C13 C14 H14A 120.0
C13 C14 H14B 120.0
H14A C14 H14B 120.0
C21 C21A C24A 118.5(3)
C21 C21A C31 119.1(2)
C24A C21A C31 122.3(3)
C22 C21 C21A 121.5(3)
C22 C21 H21A 119.2
C21A C21 H21A 119.2
C21 C22 C23 119.1(3)
C21 C22 H22A 120.5
C23 C22 H22A 120.5
C24 C23 C22 121.0(3)
C24 C23 H23A 119.5
C22 C23 H23A 119.5
C23 C24 C24A 120.7(3)
C23 C24 H24A 119.6
C24A C24 H24A 119.6
C24 C24A N25 120.3(2)
C24 C24A C21A 119.2(3)
N25 C24A C21A 120.5(3)
C25A N25 C24A 119.2(2)
C25A N25 C25 118.1(2)
C24A N25 C25 120.1(2)
N25 C25 H25A 109.5
N25 C25 H25B 109.5
H25A C25 H25B 109.5
N25 C25 H25C 109.5
H25A C25 H25C 109.5
H25B C25 H25C 109.5
N26 C25A N25 124.9(2)
N26 C25A C30B 115.2(2)
N25 C25A C30B 119.8(2)
C25A N26 C26A 105.5(2)
C27 C26A C30A 121.0(3)
C27 C26A N26 126.3(2)
C30A C26A N26 112.6(2)
C26A C27 C28 118.7(3)
C26A C27 H27A 120.6
C28 C27 H27A 120.6
C27 C28 C29 120.4(3)
C27 C28 H28A 119.8
C29 C28 H28A 119.8
C30 C29 C28 120.7(3)
C30 C29 H29A 119.6
C28 C29 H29A 119.6
C30A C30 C29 118.8(3)
C30A C30 H30A 120.6
C29 C30 H30A 120.6
C30A C30B C31 120.5(2)
C30A C30B C25A 99.4(2)
C31 C30B C25A 111.6(2)
C30A C30B C32 110.8(2)
C31 C30B C32 106.9(2)
C25A C30B C32 106.9(2)
C30 C30A C26A 120.3(3)
C30 C30A C30B 133.6(2)
C26A C30A C30B 106.0(2)
O31 C31 C21A 123.7(3)
O31 C31 C30B 122.4(3)
C21A C31 C30B 113.7(2)
C33 C32 C30B 113.7(2)
C33 C32 H32A 108.8
C30B C32 H32A 108.8
C33 C32 H32B 108.8
C30B C32 H32B 108.8
H32A C32 H32B 107.7
C34 C33 C32 123.7(3)
C34 C33 H33A 118.1
C32 C33 H33A 118.1
C33 C34 H34A 120.0
C33 C34 H34B 120.0
H34A C34 H34B 120.0

loop_
_geom_bond_atom_site_label_1
_geom_bond_atom_site_label_2
_geom_bond_distance
C1A C1 1.406(4)
C1A C4A 1.410(4)
C1A C11 1.478(4)
C1 C2 1.380(4)
C1 H1A 0.9500
C2 C3 1.393(5)
C2 H2A 0.9500
C3 C4 1.388(4)
C3 H3A 0.9500
C4 C4A 1.402(4)
C4 H4A 0.9500
C4A N5 1.419(4)
N5 C5A 1.367(3)
N5 C5 1.470(4)
C5 H5A 0.9800
C5 H5B 0.9800
C5 H5C 0.9800
C5A N6 1.298(4)
C5A C10B 1.518(4)
N6 C6A 1.424(4)
C6A C7 1.393(4)
C6A C10A 1.403(4)
C7 C8 1.397(4)
C7 H7A 0.9500
C8 C9 1.395(4)
C8 H8A 0.9500
C9 C10 1.392(4)
C9 H9A 0.9500
C10 C10A 1.387(4)
C10 H10A 0.9500
C10B C10A 1.502(4)
C10B C11 1.518(4)
C10B C12 1.581(4)
C11 O11 1.222(4)
C12 C13 1.489(4)
C12 H12A 0.9900
C12 H12B 0.9900
C13 C14 1.313(4)
C13 H13A 0.9500
C14 H14A 0.9500
C14 H14B 0.9500
C21A C21 1.412(4)
C21A C24A 1.416(4)
C21A C31 1.479(4)
C21 C22 1.381(4)
C21 H21A 0.9500
C22 C23 1.388(4)
C22 H22A 0.9500
C23 C24 1.383(4)
C23 H23A 0.9500
C24 C24A 1.397(4)
C24 H24A 0.9500
C24A N25 1.416(4)
N25 C25A 1.365(4)
N25 C25 1.471(4)
C25 H25A 0.9800
C25 H25B 0.9800
C25 H25C 0.9800
C25A N26 1.298(4)
C25A C30B 1.522(4)
N26 C26A 1.421(4)
C26A C27 1.383(4)
C26A C30A 1.413(4)
C27 C28 1.390(4)
C27 H27A 0.9500
C28 C29 1.402(4)
C28 H28A 0.9500
C29 C30 1.397(4)
C29 H29A 0.9500
C30 C30A 1.380(4)
C30 H30A 0.9500
C30B C30A 1.509(4)
C30B C31 1.521(4)
C30B C32 1.582(4)
C31 O31 1.220(3)
C32 C33 1.499(4)
C32 H32A 0.9900
C32 H32B 0.9900
C33 C34 1.317(4)
C33 H33A 0.9500
C34 H34A 0.9500
C34 H34B 0.9500

loop_
_geom_torsion_atom_site_label_1
_geom_torsion_atom_site_label_2
_geom_torsion_atom_site_label_3
_geom_torsion_atom_site_label_4
_geom_torsion
C4A C1A C1 C2 -0.6(4)
C11 C1A C1 C2 179.5(3)
C1A C1 C2 C3 0.7(4)
C1 C2 C3 C4 -0.5(4)
C2 C3 C4 C4A 0.2(4)
C3 C4 C4A C1A 0.0(4)
C3 C4 C4A N5 176.8(2)
C1 C1A C4A C4 0.2(4)
C11 C1A C4A C4 -179.8(2)
C1 C1A C4A N5 -176.5(2)
C11 C1A C4A N5 3.4(4)
C4 C4A N5 C5A -179.3(2)
C1A C4A N5 C5A -2.5(4)
C4 C4A N5 C5 -17.5(4)
C1A C4A N5 C5 159.3(3)
C4A N5 C5A N6 160.8(3)
C5 N5 C5A N6 -1.2(4)
C4A N5 C5A C10B -21.0(3)
C5 N5 C5A C10B 177.0(2)
N5 C5A N6 C6A -174.1(2)
C10B C5A N6 C6A 7.7(3)
C5A N6 C6A C7 175.0(3)
C5A N6 C6A C10A -0.1(3)
C10A C6A C7 C8 1.8(4)
N6 C6A C7 C8 -172.9(2)
C6A C7 C8 C9 -0.1(4)
C7 C8 C9 C10 -2.0(4)
C8 C9 C10 C10A 2.3(4)
N6 C5A C10B C10A -11.5(3)
N5 C5A C10B C10A 170.2(2)
N6 C5A C10B C11 -140.2(2)
N5 C5A C10B C11 41.4(3)
N6 C5A C10B C12 103.7(3)
N5 C5A C10B C12 -74.7(3)
C9 C10 C10A C6A -0.5(4)
C9 C10 C10A C10B -179.3(3)
C7 C6A C10A C10 -1.5(4)
N6 C6A C10A C10 173.9(2)
C7 C6A C10A C10B 177.5(2)
N6 C6A C10A C10B -7.1(3)
C5A C10B C10A C10 -171.0(3)
C11 C10B C10A C10 -48.6(4)
C12 C10B C10A C10 76.3(4)
C5A C10B C10A C6A 10.1(3)
C11 C10B C10A C6A 132.5(3)
C12 C10B C10A C6A -102.6(3)
C1 C1A C11 O11 13.8(4)
C4A C1A C11 O11 -166.2(3)
C1 C1A C11 C10B -161.9(2)
C4A C1A C11 C10B 18.1(4)
C10A C10B C11 O11 30.1(4)
C5A C10B C11 O11 146.5(3)
C12 C10B C11 O11 -96.8(3)
C10A C10B C11 C1A -154.1(2)
C5A C10B C11 C1A -37.7(3)
C12 C10B C11 C1A 79.0(3)
C10A C10B C12 C13 -72.2(3)
C5A C10B C12 C13 -179.8(2)
C11 C10B C12 C13 60.7(3)
C10B C12 C13 C14 116.5(3)
C24A C21A C21 C22 -0.5(4)
C31 C21A C21 C22 -178.9(3)
C21A C21 C22 C23 1.5(4)
C21 C22 C23 C24 -1.5(4)
C22 C23 C24 C24A 0.5(4)
C23 C24 C24A N25 177.6(3)
C23 C24 C24A C21A 0.5(4)
C21 C21A C24A C24 -0.5(4)
C31 C21A C24A C24 177.8(2)
C21 C21A C24A N25 -177.6(2)
C31 C21A C24A N25 0.6(4)
C24 C24A N25 C25A -172.3(3)
C21A C24A N25 C25A 4.8(4)
C24 C24A N25 C25 -11.0(4)
C21A C24A N25 C25 166.1(3)
C24A N25 C25A N26 154.9(3)
C25 N25 C25A N26 -6.7(4)
C24A N25 C25A C30B -27.6(4)
C25 N25 C25A C30B 170.8(2)
N25 C25A N26 C26A -174.3(3)
C30B C25A N26 C26A 8.1(3)
C25A N26 C26A C27 175.4(3)
C25A N26 C26A C30A -0.9(3)
C30A C26A C27 C28 1.8(4)
N26 C26A C27 C28 -174.2(3)
C26A C27 C28 C29 -0.5(4)
C27 C28 C29 C30 -1.5(4)
C28 C29 C30 C30A 2.1(4)
N26 C25A C30B C30A -11.5(3)
N25 C25A C30B C30A 170.7(2)
N26 C25A C30B C31 -139.7(3)
N25 C25A C30B C31 42.6(3)
N26 C25A C30B C32 103.7(3)
N25 C25A C30B C32 -74.0(3)
C29 C30 C30A C26A -0.7(4)
C29 C30 C30A C30B -178.5(3)
C27 C26A C30A C30 -1.2(4)
N26 C26A C30A C30 175.3(2)
C27 C26A C30A C30B 177.1(3)
N26 C26A C30A C30B -6.3(3)
C31 C30B C30A C30 -50.3(4)
C25A C30B C30A C30 -172.3(3)
C32 C30B C30A C30 75.5(4)
C31 C30B C30A C26A 131.7(2)
C25A C30B C30A C26A 9.7(3)
C32 C30B C30A C26A -102.5(2)
C21 C21A C31 O31 9.1(4)
C24A C21A C31 O31 -169.1(3)
C21 C21A C31 C30B -166.0(2)
C24A C21A C31 C30B 15.7(4)
C30A C30B C31 O31 34.5(4)
C25A C30B C31 O31 150.3(3)
C32 C30B C31 O31 -93.1(3)
C30A C30B C31 C21A -150.3(2)
C25A C30B C31 C21A -34.5(3)
C32 C30B C31 C21A 82.1(3)
C30A C30B C32 C33 -61.4(3)
C31 C30B C32 C33 71.6(3)
C25A C30B C32 C33 -168.8(2)
C30B C32 C33 C34 117.4(3)
